data_1100042
loop_
_publ_author_name
'Watanabe, D'
'Castles, J R'
'Jostsons, A'
'Malin, A S'

_publ_section_title 'The ordered structure of Ti O'
_journal_name_full 'Acta Crystallographica (1,1948-23,1967)'
_journal_page_first 307
_journal_page_last 313
_journal_paper_doi 10.1107/S0365110X67002634
_journal_volume 23
_journal_year 1967
_chemical_formula_structural 'Ti O'
_chemical_formula_sum 'O Ti'
_chemical_name_systematic 'Titanium oxide (1/1)'
_space_group_IT_number 12
_symmetry_cell_setting monoclinic
_symmetry_Int_Tables_number 12
_symmetry_space_group_name_Hall '-A 2'
_symmetry_space_group_name_H-M 'A 1 1 2/m'
_cell_angle_alpha 90
_cell_angle_beta 90
_cell_angle_gamma 107.53(5)
_cell_formula_units_Z 10
_cell_length_a 5.855(3)
_cell_length_b 9.340(5)
_cell_length_c 4.142(2)
_cell_volume 216.0
_exptl_crystal_density_meas 4.91
_cod_database_code 1100042

loop_
_symmetry_equiv_pos_as_xyz
x,y,z
-x,-y,z
-x,-y,-z
x,y,-z
x,1/2+y,1/2+z
-x,1/2-y,1/2+z
-x,1/2-y,1/2-z
x,1/2+y,1/2-z

loop_
_atom_site_label
_atom_site_type_symbol
_atom_site_symmetry_multiplicity
_atom_site_Wyckoff_symbol
_atom_site_fract_x
_atom_site_fract_y
_atom_site_fract_z
_atom_site_occupancy
_atom_site_attached_hydrogens
_atom_site_calc_flag
Ti1 Ti0 2 c 0.5 0. 0. 1. 0 d
Ti2 Ti0 4 i 0.164(5) 0.336(3) 0. 1. 0 d
Ti3 Ti0 4 i 0.6666(5) 0.340(2) 0. 1. 0 d
O1 O0 4 i 0.324(16) 0.181(9) 0. 1. 0 d
O2 O0 4 i 0.819(16) 0.165(10) 0. 1. 0 d
O3 O0 2 b 0. 0.5 0. 1. 0 d

loop_
_atom_type_symbol
_atom_type_oxidation_number
Ti0 0.000
O0 0.000

loop_
_cod_related_entry_id
_cod_related_entry_database
_cod_related_entry_code
1 ChemSpider 8466200
2 AMCSD 0018233
